data_7710390
loop_
_publ_author_name
'Clauss, Reike'
'Hey-Hawkins, Evamarie'

_publ_section_title
;
 Phosphorus guiding palladium: [4+4] metallomacrocyclic PdII complex and
 self-assembly of heterometallic PdII/ZnII grid-type complex
;
_journal_name_full 'Dalton Transactions'
_journal_paper_doi 10.1039/D2DT01176J
_journal_year 2022
_chemical_formula_moiety 'C62 H56 N14 P2 Pd, 2(C F3 O3 S), 5(C H2 Cl2)'
_chemical_formula_sum 'C69 H66 Cl10 F6 N14 O6 P2 Pd S2'
_chemical_formula_weight 1888.31
_space_group_crystal_system monoclinic
_space_group_IT_number 14
_space_group_name_Hall '-P 2yn'
_space_group_name_H-M_alt 'P 1 21/n 1'
_atom_sites_solution_hydrogens geom
_atom_sites_solution_primary dual
_audit_creation_method SHELXL-2018/3
_audit_update_record
;
2022-05-27 deposited with the CCDC.	2022-05-31 downloaded from the CCDC.
;
_cell_angle_alpha 90
_cell_angle_beta 98.1850(10)
_cell_angle_gamma 90
_cell_formula_units_Z 4
_cell_length_a 13.90150(10)
_cell_length_b 38.1339(4)
_cell_length_c 14.9542(2)
_cell_measurement_reflns_used 27449
_cell_measurement_temperature 130(2)
_cell_measurement_theta_max 27.6790
_cell_measurement_theta_min 2.1140
_cell_volume 7846.74(15)
_computing_cell_refinement 'CrysAlisPro 1.171.39.46 (Rigaku OD, 2018)'
_computing_data_collection 'CrysAlisPro 1.171.39.46 (Rigaku OD, 2018)'
_computing_data_reduction 'CrysAlisPro 1.171.39.46 (Rigaku OD, 2018)'
_computing_molecular_graphics 'Mercury version 3.10.3 (Macrae et al., 2006)'
_computing_publication_material 'Mercury version 3.10.3 (Macrae et al., 2006)'
_computing_structure_refinement 'SHELXL-2018/3 (Sheldrick, 2018)'
_computing_structure_solution 'SHELXT  (Sheldrick, 2015)'
_diffrn_ambient_temperature 130(2)
_diffrn_detector_area_resol_mean 16.3560
_diffrn_measured_fraction_theta_full 1.000
_diffrn_measured_fraction_theta_max 0.925
_diffrn_measurement_device_type 'Xcalibur, Sapphire3, Gemini'
_diffrn_measurement_method '\w scans'
_diffrn_radiation_type MoK\a
_diffrn_radiation_wavelength 0.71073
_diffrn_reflns_av_R_equivalents 0.0462
_diffrn_reflns_av_unetI/netI 0.0425
_diffrn_reflns_Laue_measured_fraction_full 1.000
_diffrn_reflns_Laue_measured_fraction_max 0.925
_diffrn_reflns_limit_h_max 17
_diffrn_reflns_limit_h_min -17
_diffrn_reflns_limit_k_max 50
_diffrn_reflns_limit_k_min -50
_diffrn_reflns_limit_l_max 18
_diffrn_reflns_limit_l_min -18
_diffrn_reflns_number 82553
_diffrn_reflns_point_group_measured_fraction_full 1.000
_diffrn_reflns_point_group_measured_fraction_max 0.925
_diffrn_reflns_theta_full 25.242
_diffrn_reflns_theta_max 28.033
_diffrn_reflns_theta_min 1.825
_diffrn_source 'fine-focus sealed X-ray tube'
_exptl_absorpt_coefficient_mu 0.746
_exptl_absorpt_correction_T_max 1.00000
_exptl_absorpt_correction_T_min 0.95637
_exptl_absorpt_correction_type multi-scan
_exptl_absorpt_process_details
;
CrysAlisPro 1.171.39.46 (Rigaku Oxford Diffraction, 2018)
Empirical absorption correction using spherical harmonics,
 implemented in SCALE3 ABSPACK scaling algorithm.
;
_exptl_crystal_colour 'clear orange'
_exptl_crystal_density_diffrn 1.598
_exptl_crystal_description prism
_exptl_crystal_F_000 3832
_exptl_crystal_recrystallization_method 'Vapour diffusion of Et2O into CH2Cl2 solution'
_exptl_crystal_size_max 0.400
_exptl_crystal_size_mid 0.300
_exptl_crystal_size_min 0.300
_refine_diff_density_max 1.213
_refine_diff_density_min -0.875
_refine_diff_density_rms 0.088
_refine_ls_extinction_method none
_refine_ls_goodness_of_fit_ref 1.050
_refine_ls_hydrogen_treatment constr
_refine_ls_matrix_type full
_refine_ls_number_parameters 1054
_refine_ls_number_reflns 17579
_refine_ls_number_restraints 23
_refine_ls_restrained_S_all 1.052
_refine_ls_R_factor_all 0.0787
_refine_ls_R_factor_gt 0.0611
_refine_ls_shift/su_max 0.051
_refine_ls_shift/su_mean 0.001
_refine_ls_structure_factor_coef Fsqd
_refine_ls_weighting_details 'w=1/[\s^2^(Fo^2^)+(0.0503P)^2^+24.8975P] where P=(Fo^2^+2Fc^2^)/3'
_refine_ls_weighting_scheme calc
_refine_ls_wR_factor_gt 0.1369
_refine_ls_wR_factor_ref 0.1458
_reflns_Friedel_coverage 0.000
_reflns_number_gt 14203
_reflns_number_total 17579
_reflns_threshold_expression 'I > 2\s(I)'
_cod_data_source_file d2dt01176j2.cif
_cod_data_source_block '[Pd(1)2](OTf)2_(4)'
_cod_original_sg_symbol_H-M 'P 21/n'
_cod_database_code 7710390
_extra_info
; The solid state structure of [Pd(1)2](OTf)2_3(CH2Cl2) ?2(CH2Cl2) contained significant 
electron density in the asymmetric unit which could not resolved sufficiently. 
This density was therefore removed by the SQUEEZE procedure of PLATON.
Two voids with each size of 91 A^3 and 41 electrons were removed from the asymmetric unit of 
[Pd(1)2](OTf)2_3(CH2Cl2) ?2(CH2Cl2) corresponding to two CH2Cl2 solvent molecules (42 electrons/molecule).
Therefore, the exact number of lattice solvent molecules should be taken with care.
;
_shelx_shelxl_version_number 2018/3
_shelx_space_group_comment
;
The symmetry employed for this shelxl refinement is uniquely defined
by the following loop, which should always be used as a source of
symmetry information in preference to the above space-group names.
They are only intended as comments.
;

loop_
_space_group_symop_operation_xyz
'x, y, z'
'-x+1/2, y+1/2, -z+1/2'
'-x, -y, -z'
'x-1/2, -y-1/2, z-1/2'

loop_
_atom_site_label
_atom_site_type_symbol
_atom_site_fract_x
_atom_site_fract_y
_atom_site_fract_z
_atom_site_U_iso_or_equiv
_atom_site_adp_type
_atom_site_occupancy
_atom_site_site_symmetry_order
_atom_site_calc_flag
_atom_site_refinement_flags_posn
_atom_site_refinement_flags_adp
_atom_site_refinement_flags_occupancy
_atom_site_disorder_assembly
_atom_site_disorder_group
Pd1 Pd 0.66380(2) 0.65980(2) 0.79652(2) 0.02189(8) Uani 1 1 d . . . . .
O1 O 0.4607(3) 0.83364(9) 0.2773(2) 0.0521(9) Uani 1 1 d D . . . .
Cl1 Cl 0.30598(13) 0.68592(4) 0.08907(10) 0.0642(4) Uani 1 1 d . . . . .
P1 P 0.60148(7) 0.68793(2) 0.66897(6) 0.02170(19) Uani 1 1 d . . . . .
N1 N 0.9393(3) 0.43961(11) 1.1370(3) 0.0486(11) Uani 1 1 d . . . . .
C4 C 0.8211(3) 0.58057(12) 1.0147(3) 0.0346(10) Uani 1 1 d . . . . .
Cl4 Cl 1.11061(13) 0.61048(4) 0.30557(11) 0.0675(4) Uani 1 1 d D . . . .
O4 O 0.8186(3) 0.59436(12) 0.3779(3) 0.0771(13) Uani 1 1 d D . . . .
N4 N 0.8017(2) 0.61229(10) 1.0471(2) 0.0333(8) Uani 1 1 d . . . . .
C39 C 0.5212(4) 0.57920(12) 0.6574(3) 0.0395(10) Uani 1 1 d . . . . .
H39A H 0.525742 0.567611 0.599712 0.059 Uiso 1 1 calc R U . . .
H39B H 0.565739 0.599233 0.664967 0.059 Uiso 1 1 calc R U . . .
H39C H 0.454478 0.587408 0.658132 0.059 Uiso 1 1 calc R U . . .
C40 C 0.6806(3) 0.42835(11) 0.9773(3) 0.0363(10) Uani 1 1 d . . . . .
H40 H 0.698021 0.404809 0.966386 0.044 Uiso 1 1 calc R U . . .
C41 C 0.6818(3) 0.44097(11) 1.0686(3) 0.0359(10) Uani 1 1 d . . . . .
C42 C 0.6578(3) 0.47526(12) 1.0885(3) 0.0401(10) Uani 1 1 d . . . . .
H42 H 0.641170 0.491743 1.041240 0.048 Uiso 1 1 calc R U . . .
C43 C 0.6584(4) 0.48511(13) 1.1768(4) 0.0468(12) Uani 1 1 d . . . . .
H43 H 0.641907 0.508371 1.191505 0.056 Uiso 1 1 calc R U . . .
C44 C 0.6836(4) 0.46032(13) 1.2443(3) 0.0453(11) Uani 1 1 d . . . . .
H44 H 0.685298 0.466165 1.306299 0.054 Uiso 1 1 calc R U . . .
C45 C 0.7060(3) 0.42711(12) 1.2183(4) 0.0449(12) Uani 1 1 d . . . . .
H45 H 0.723238 0.410199 1.264471 0.054 Uiso 1 1 calc R U . . .
C46 C 0.5361(3) 0.59578(10) 0.8398(3) 0.0244(8) Uani 1 1 d . . . . .
H46 H 0.514357 0.612604 0.794528 0.029 Uiso 1 1 calc R U . . .
C47 C 0.5464(3) 0.60512(10) 0.9363(3) 0.0241(8) Uani 1 1 d . . . . .
C48 C 0.5535(3) 0.57809(11) 1.0002(3) 0.0301(8) Uani 1 1 d . . . . .
H48 H 0.553307 0.554425 0.980322 0.036 Uiso 1 1 calc R U . . .
C49 C 0.5608(3) 0.58500(12) 1.0912(3) 0.0344(9) Uani 1 1 d . . . . .
H49 H 0.566479 0.566229 1.133359 0.041 Uiso 1 1 calc R U . . .
C50 C 0.5599(3) 0.61909(12) 1.1210(3) 0.0367(10) Uani 1 1 d . . . . .
H50 H 0.562750 0.623859 1.183683 0.044 Uiso 1 1 calc R U . . .
C51 C 0.5548(3) 0.64652(11) 1.0595(3) 0.0294(8) Uani 1 1 d . . . . .
H51 H 0.555025 0.670018 1.080621 0.035 Uiso 1 1 calc R U . . .
C52 C 0.5494(3) 0.64011(10) 0.9673(3) 0.0244(8) Uani 1 1 d . . . . .
C53 C 0.4303(3) 0.68840(10) 0.8519(2) 0.0231(7) Uani 1 1 d . . . . .
C54 C 0.3582(3) 0.66281(10) 0.8516(3) 0.0266(8) Uani 1 1 d . . . . .
H54 H 0.374899 0.639909 0.873528 0.032 Uiso 1 1 calc R U . . .
C55 C 0.2624(3) 0.67091(12) 0.8194(3) 0.0345(9) Uani 1 1 d . . . . .
H55 H 0.213492 0.653514 0.819048 0.041 Uiso 1 1 calc R U . . .
C56 C 0.2378(3) 0.70441(12) 0.7876(3) 0.0342(9) Uani 1 1 d . . . . .
H56 H 0.172083 0.709840 0.765067 0.041 Uiso 1 1 calc R U . . .
C57 C 0.3082(3) 0.72964(11) 0.7887(3) 0.0323(9) Uani 1 1 d . . . . .
H57 H 0.290817 0.752522 0.767057 0.039 Uiso 1 1 calc R U . . .
C58 C 0.4045(3) 0.72213(10) 0.8211(3) 0.0265(8) Uani 1 1 d . . . . .
H58 H 0.452663 0.739872 0.822322 0.032 Uiso 1 1 calc R U . . .
C59 C 0.6041(3) 0.71461(10) 0.9577(2) 0.0245(8) Uani 1 1 d . . . . .
C60 C 0.6972(3) 0.72646(11) 0.9508(3) 0.0292(8) Uani 1 1 d . . . . .
H60 H 0.735818 0.714327 0.913319 0.035 Uiso 1 1 calc R U . . .
C61 C 0.7339(3) 0.75581(12) 0.9981(3) 0.0346(9) Uani 1 1 d . . . . .
H61 H 0.797182 0.764056 0.992176 0.041 Uiso 1 1 calc R U . . .
C62 C 0.6787(3) 0.77311(11) 1.0538(3) 0.0356(10) Uani 1 1 d . . . . .
H62 H 0.704329 0.793133 1.086762 0.043 Uiso 1 1 calc R U . . .
C63 C 0.5860(3) 0.76136(12) 1.0619(3) 0.0364(10) Uani 1 1 d . . . . .
H63 H 0.548613 0.773116 1.101142 0.044 Uiso 1 1 calc R U . . .
C64 C 0.5478(3) 0.73257(10) 1.0130(3) 0.0285(8) Uani 1 1 d . . . . .
H64 H 0.483438 0.725027 1.016956 0.034 Uiso 1 1 calc R U . . .
C66 C 0.3564(4) 0.70958(13) 0.1847(4) 0.0500(12) Uani 1 1 d . . . . .
H66A H 0.320731 0.731958 0.186974 0.060 Uiso 1 1 calc R U . . .
H66B H 0.424927 0.715236 0.179684 0.060 Uiso 1 1 calc R U . . .
C38 C 0.6740(4) 0.40232(11) 0.8022(4) 0.0450(12) Uani 1 1 d . . . . .
H38A H 0.668786 0.399903 0.736399 0.067 Uiso 1 1 calc R U . . .
H38B H 0.628510 0.386134 0.825122 0.067 Uiso 1 1 calc R U . . .
H38C H 0.740458 0.396794 0.829791 0.067 Uiso 1 1 calc R U . . .
C37 C 0.5674(3) 0.51958(10) 0.7144(3) 0.0300(8) Uani 1 1 d . . . . .
C36 C 0.5996(3) 0.49698(10) 0.7844(3) 0.0304(9) Uani 1 1 d . . . . .
H36 H 0.608331 0.504271 0.845806 0.036 Uiso 1 1 calc R U . . .
C35 C 0.6181(3) 0.46310(11) 0.7594(3) 0.0334(9) Uani 1 1 d . . . . .
C34 C 0.5752(4) 0.47661(13) 0.6131(3) 0.0470(12) Uani 1 1 d . . . . .
H34 H 0.566947 0.469333 0.551775 0.056 Uiso 1 1 calc R U . . .
C33 C 0.6245(3) 0.75449(11) 0.7391(3) 0.0319(9) Uani 1 1 d . . . . .
H33 H 0.683830 0.745651 0.770259 0.038 Uiso 1 1 calc R U . . .
C32 C 0.5993(4) 0.78883(12) 0.7497(4) 0.0437(11) Uani 1 1 d . . . . .
H32 H 0.641634 0.803734 0.788101 0.052 Uiso 1 1 calc R U . . .
C31 C 0.5124(4) 0.80207(12) 0.7047(4) 0.0465(12) Uani 1 1 d . . . . .
H31 H 0.495354 0.825886 0.712481 0.056 Uiso 1 1 calc R U . . .
N3 N 0.8509(3) 0.55560(10) 1.0791(3) 0.0376(9) Uani 1 1 d . . . . .
C5 C 0.8152(3) 0.57372(11) 0.9223(3) 0.0307(9) Uani 1 1 d . . . . .
H5 H 0.834977 0.551910 0.900201 0.037 Uiso 1 1 calc R U . . .
N5 N 0.7478(2) 0.63113(9) 0.8978(2) 0.0270(7) Uani 1 1 d . . . . .
O5 O 0.8545(3) 0.56546(13) 0.5221(2) 0.0674(12) Uani 1 1 d D . . . .
N6 N 0.7697(2) 0.59838(8) 0.7724(2) 0.0287(7) Uani 1 1 d . . . . .
F6 F 0.6837(4) 0.52254(13) 0.4655(4) 0.1188(18) Uani 1 1 d D . . . .
C6 C 0.7790(3) 0.60047(11) 0.8649(3) 0.0279(8) Uani 1 1 d . . . . .
N9 N 0.6559(3) 0.44924(9) 0.9117(3) 0.0351(8) Uani 1 1 d . . . . .
C9 C 0.8973(3) 0.49888(12) 1.1032(3) 0.0411(11) Uani 1 1 d . . . . .
H9 H 0.906214 0.503764 1.166180 0.049 Uiso 1 1 calc R U . . .
C8 C 0.8024(3) 0.56800(11) 0.7264(3) 0.0360(10) Uani 1 1 d . . . . .
H8A H 0.772448 0.568238 0.662973 0.054 Uiso 1 1 calc R U . . .
H8B H 0.783407 0.546552 0.755488 0.054 Uiso 1 1 calc R U . . .
H8C H 0.873249 0.568728 0.729682 0.054 Uiso 1 1 calc R U . . .
N8 N 0.7054(3) 0.41696(10) 1.1335(3) 0.0401(9) Uani 1 1 d . . . . .
C7 C 0.8610(4) 0.56317(14) 1.1756(3) 0.0470(12) Uani 1 1 d . . . . .
H7A H 0.839064 0.587173 1.184613 0.071 Uiso 1 1 calc R U . . .
H7B H 0.929267 0.560772 1.202121 0.071 Uiso 1 1 calc R U . . .
H7C H 0.821311 0.546655 1.204839 0.071 Uiso 1 1 calc R U . . .
N7 N 0.7524(2) 0.63037(8) 0.7272(2) 0.0258(7) Uani 1 1 d . . . . .
C10 C 0.9158(3) 0.46392(13) 1.0717(3) 0.0420(11) Uani 1 1 d . . . . .
N10 N 0.6504(3) 0.43826(9) 0.8247(3) 0.0378(8) Uani 1 1 d . . . . .
N12 N 0.5541(3) 0.50983(10) 0.6275(2) 0.0405(9) Uani 1 1 d . . . . .
C12 C 0.9252(4) 0.42188(16) 0.9546(4) 0.0564(14) Uani 1 1 d . . . . .
H12 H 0.921555 0.415875 0.892521 0.068 Uiso 1 1 calc R U . . .
C11 C 0.9091(3) 0.45565(13) 0.9814(4) 0.0462(12) Uani 1 1 d . . . . .
H11 H 0.893205 0.473412 0.937245 0.055 Uiso 1 1 calc R U . . .
N11 N 0.6062(3) 0.45224(10) 0.6735(3) 0.0444(10) Uani 1 1 d . . . . .
N13 N 0.5470(3) 0.55469(8) 0.7303(2) 0.0295(7) Uani 1 1 d . . . . .
C13 C 0.9473(4) 0.39672(13) 1.0228(4) 0.0518(14) Uani 1 1 d . . . . .
H13 H 0.957924 0.372924 1.008131 0.062 Uiso 1 1 calc R U . . .
C14 C 0.9533(4) 0.40702(15) 1.1102(4) 0.0544(14) Uani 1 1 d . . . . .
H14 H 0.968640 0.389679 1.155638 0.065 Uiso 1 1 calc R U . . .
N14 N 0.5571(2) 0.56438(8) 0.8181(2) 0.0267(7) Uani 1 1 d . . . . .
C15 C 0.7886(3) 0.63565(10) 0.6539(3) 0.0284(8) Uani 1 1 d . . . . .
H15 H 0.826763 0.617502 0.633221 0.034 Uiso 1 1 calc R U . . .
C16 C 0.7748(3) 0.66785(10) 0.6004(3) 0.0272(8) Uani 1 1 d . . . . .
C19 C 0.7705(3) 0.72762(11) 0.4936(3) 0.0360(10) Uani 1 1 d . . . . .
H19 H 0.768496 0.748105 0.457180 0.043 Uiso 1 1 calc R U . . .
C18 C 0.8443(3) 0.70370(12) 0.4922(3) 0.0379(10) Uani 1 1 d . . . . .
H18 H 0.893662 0.707608 0.455405 0.045 Uiso 1 1 calc R U . . .
C17 C 0.8457(3) 0.67377(12) 0.5452(3) 0.0352(9) Uani 1 1 d . . . . .
H17 H 0.896046 0.657014 0.543687 0.042 Uiso 1 1 calc R U . . .
C21 C 0.6998(3) 0.69242(10) 0.6015(2) 0.0235(7) Uani 1 1 d . . . . .
C20 C 0.6995(3) 0.72201(10) 0.5475(3) 0.0293(8) Uani 1 1 d . . . . .
H20 H 0.649072 0.738811 0.547768 0.035 Uiso 1 1 calc R U . . .
C22 C 0.5055(3) 0.66548(9) 0.5966(2) 0.0236(7) Uani 1 1 d . . . . .
C24 C 0.4519(3) 0.63031(12) 0.4648(3) 0.0373(10) Uani 1 1 d . . . . .
H24 H 0.465512 0.618660 0.411894 0.045 Uiso 1 1 calc R U . . .
C23 C 0.5246(3) 0.64877(11) 0.5185(3) 0.0306(9) Uani 1 1 d . . . . .
H23 H 0.587827 0.649973 0.501660 0.037 Uiso 1 1 calc R U . . .
C25 C 0.3599(3) 0.62904(11) 0.4889(3) 0.0351(10) Uani 1 1 d . . . . .
H25 H 0.309811 0.616720 0.451845 0.042 Uiso 1 1 calc R U . . .
C27 C 0.4116(3) 0.66323(10) 0.6204(3) 0.0259(8) Uani 1 1 d . . . . .
H27 H 0.397810 0.674104 0.674288 0.031 Uiso 1 1 calc R U . . .
C26 C 0.3396(3) 0.64551(11) 0.5666(3) 0.0317(9) Uani 1 1 d . . . . .
H26 H 0.275909 0.644535 0.582542 0.038 Uiso 1 1 calc R U . . .
C29 C 0.4770(3) 0.74596(11) 0.6367(3) 0.0323(9) Uani 1 1 d . . . . .
H29 H 0.435579 0.731327 0.596730 0.039 Uiso 1 1 calc R U . . .
C28 C 0.5629(3) 0.73256(10) 0.6826(3) 0.0251(8) Uani 1 1 d . . . . .
C2 C 0.7658(3) 0.63551(11) 0.9872(3) 0.0307(9) Uani 1 1 d . . . . .
H2 H 0.751016 0.657883 1.009656 0.037 Uiso 1 1 calc R U . . .
P2 P 0.55618(7) 0.67733(2) 0.89092(6) 0.02159(19) Uani 1 1 d . . . . .
N2 N 0.8689(3) 0.52318(10) 1.0466(3) 0.0394(9) Uani 1 1 d . . . . .
O2 O 0.3354(2) 0.78989(8) 0.2857(2) 0.0342(7) Uani 1 1 d D . . . .
Cl2 Cl 0.35180(11) 0.68613(4) 0.28578(10) 0.0592(3) Uani 1 1 d . . . . .
C30 C 0.4512(3) 0.78061(11) 0.6489(3) 0.0407(11) Uani 1 1 d . . . . .
H30 H 0.391419 0.789461 0.618691 0.049 Uiso 1 1 calc R U . . .
F4 F 0.6508(5) 0.54702(19) 0.3431(5) 0.077(2) Uani 0.763(4) 1 d . . P A 1
F3 F 0.4686(3) 0.75756(12) 0.4321(3) 0.0485(10) Uani 0.879(5) 1 d . . P B 1
O3 O 0.4912(3) 0.77377(11) 0.2441(2) 0.0436(10) Uani 0.879(5) 1 d . . P B 1
S1 S 0.43703(11) 0.79842(5) 0.29043(13) 0.0282(4) Uani 0.879(5) 1 d . . P B 1
F1 F 0.5776(3) 0.79716(14) 0.4278(3) 0.0529(11) Uani 0.879(5) 1 d . . P B 1
F2 F 0.4381(3) 0.81161(10) 0.4614(3) 0.0482(9) Uani 0.879(5) 1 d . . P B 1
S2 S 0.78137(12) 0.57922(4) 0.45408(11) 0.0355(5) Uani 0.763(4) 1 d . . P A 1
Cl6 Cl 0.61240(15) 0.69317(7) 0.29706(15) 0.0864(7) Uani 0.873(3) 1 d . . P C 1
O6 O 0.7044(4) 0.59808(15) 0.4873(4) 0.0669(15) Uani 0.763(4) 1 d . . P A 1
Cl5 Cl 0.78753(16) 0.66659(6) 0.24381(17) 0.0891(7) Uani 0.873(3) 1 d . . P C 1
F5 F 0.7838(4) 0.51962(12) 0.3714(4) 0.0777(15) Uani 0.763(4) 1 d . . P A 1
C67 C 0.4835(4) 0.79085(14) 0.4081(3) 0.0345(11) Uani 0.879(5) 1 d . . P B 1
C69 C 0.7208(6) 0.5401(2) 0.4078(5) 0.0494(18) Uani 0.763(4) 1 d . . P A 1
C71 C 0.7027(5) 0.66121(19) 0.3168(5) 0.0597(18) Uani 0.873(3) 1 d . . P C 1
H71A H 0.735208 0.662930 0.379979 0.072 Uiso 0.873(3) 1 calc R U P C 1
H71B H 0.672933 0.637646 0.308103 0.072 Uiso 0.873(3) 1 calc R U P C 1
C65 C 1.0282(12) 0.6235(4) 0.3816(13) 0.049(2) Uani 0.709(15) 1 d . . P D 1
H65A H 0.963357 0.627909 0.346580 0.059 Uiso 0.709(15) 1 calc R U P D 1
H65B H 1.021618 0.604119 0.424272 0.059 Uiso 0.709(15) 1 calc R U P D 1
Cl3 Cl 1.0655(2) 0.65984(5) 0.44049(18) 0.0402(9) Uani 0.709(15) 1 d . . P D 1
S3 S 0.4259(12) 0.8024(4) 0.3297(12) 0.049(4) Uani 0.121(5) 1 d D . P B 2
F11 F 0.649(3) 0.5676(9) 0.331(2) 0.129(12) Uani 0.237(4) 1 d D U P A 2
F10 F 0.6492(14) 0.5744(8) 0.4690(14) 0.132(10) Uani 0.237(4) 1 d D U P A 2
F9 F 0.5357(17) 0.7507(7) 0.2898(18) 0.053(7) Uani 0.121(5) 1 d D . P B 2
Cl8 Cl 0.6166(11) 0.6647(5) 0.3181(11) 0.0864(7) Uani 0.127(3) 1 d . . P C 2
F8 F 0.465(3) 0.7427(10) 0.399(3) 0.072(11) Uani 0.121(5) 1 d D . P B 2
O8 O 0.8690(12) 0.5366(5) 0.3836(12) 0.0669(15) Uani 0.237(4) 1 d D U P A 2
Cl7 Cl 0.7346(11) 0.6869(4) 0.1922(12) 0.0891(7) Uani 0.127(3) 1 d . . P C 2
F7 F 0.587(2) 0.7776(13) 0.407(3) 0.081(14) Uani 0.121(5) 1 d D . P B 2
O7 O 0.407(2) 0.8172(9) 0.415(2) 0.046(9) Uani 0.121(5) 1 d D . P B 2
S4 S 0.8249(5) 0.56579(19) 0.4264(4) 0.0530(18) Uani 0.237(4) 1 d D U P A 2
C68 C 0.507(2) 0.7673(9) 0.358(2) 0.0345(11) Uani 0.121(5) 1 d D . P B 2
C70 C 0.695(2) 0.5569(7) 0.4126(18) 0.066(7) Uani 0.237(4) 1 d D U P A 2
C79 C 1.024(3) 0.6150(12) 0.374(3) 0.049(2) Uani 0.291(15) 1 d D . P D 2
H79A H 0.960960 0.622065 0.340152 0.059 Uiso 0.291(15) 1 calc R U P D 2
H79B H 1.015853 0.593141 0.408068 0.059 Uiso 0.291(15) 1 calc R U P D 2
Cl10 Cl 1.0731(12) 0.6476(10) 0.4446(10) 0.182(8) Uani 0.291(15) 1 d D . P D 2
C72 C 0.715(4) 0.6514(14) 0.271(4) 0.0597(18) Uani 0.127(3) 1 d . . P C 2
H72A H 0.701957 0.628874 0.239152 0.072 Uiso 0.127(3) 1 calc R U P C 2
H72B H 0.772433 0.648587 0.318313 0.072 Uiso 0.127(3) 1 calc R U P C 2

loop_
_atom_site_aniso_label
_atom_site_aniso_U_11
_atom_site_aniso_U_22
_atom_site_aniso_U_33
_atom_site_aniso_U_23
_atom_site_aniso_U_13
_atom_site_aniso_U_12
Pd1 0.02023(13) 0.02329(14) 0.02206(14) 0.00165(11) 0.00271(10) 0.00274(11)
O1 0.051(2) 0.052(2) 0.048(2) 0.0124(16) -0.0091(16) -0.0212(17)
Cl1 0.0879(11) 0.0381(7) 0.0625(9) -0.0024(6) -0.0031(8) 0.0012(7)
P1 0.0208(4) 0.0218(5) 0.0222(5) 0.0013(4) 0.0020(4) 0.0003(3)
N1 0.036(2) 0.042(2) 0.068(3) 0.025(2) 0.0080(19) 0.0021(17)
C4 0.0190(19) 0.050(3) 0.034(2) 0.0185(19) 0.0015(16) 0.0017(17)
Cl4 0.0809(11) 0.0557(9) 0.0675(9) -0.0114(7) 0.0160(8) 0.0103(7)
O4 0.081(3) 0.068(3) 0.083(3) 0.020(2) 0.016(3) -0.015(2)
N4 0.0277(18) 0.040(2) 0.0320(19) 0.0067(15) 0.0028(14) 0.0069(15)
C39 0.059(3) 0.031(2) 0.028(2) 0.0019(17) 0.003(2) 0.000(2)
C40 0.030(2) 0.027(2) 0.053(3) 0.0052(19) 0.0076(19) -0.0002(17)
C41 0.027(2) 0.028(2) 0.052(3) 0.0087(19) 0.0042(19) -0.0033(16)
C42 0.042(3) 0.032(2) 0.046(3) 0.007(2) 0.004(2) 0.0001(19)
C43 0.042(3) 0.035(3) 0.062(3) 0.004(2) 0.002(2) -0.001(2)
C44 0.045(3) 0.047(3) 0.043(3) 0.005(2) 0.000(2) -0.008(2)
C45 0.041(3) 0.035(2) 0.056(3) 0.017(2) -0.003(2) -0.007(2)
C46 0.0252(19) 0.0230(18) 0.0248(18) 0.0024(15) 0.0024(15) 0.0007(14)
C47 0.0217(18) 0.0234(18) 0.0272(19) 0.0022(15) 0.0037(14) 0.0027(14)
C48 0.031(2) 0.026(2) 0.033(2) 0.0040(16) 0.0048(17) 0.0008(16)
C49 0.036(2) 0.035(2) 0.032(2) 0.0113(18) 0.0054(18) 0.0022(18)
C50 0.044(3) 0.044(3) 0.023(2) 0.0028(18) 0.0042(18) 0.004(2)
C51 0.030(2) 0.029(2) 0.029(2) -0.0027(16) 0.0045(16) 0.0020(16)
C52 0.0217(18) 0.0271(19) 0.0246(19) 0.0030(15) 0.0045(14) 0.0036(14)
C53 0.0204(17) 0.0257(19) 0.0237(18) -0.0013(14) 0.0051(14) 0.0032(14)
C54 0.0257(19) 0.029(2) 0.0252(19) 0.0017(15) 0.0029(15) -0.0014(15)
C55 0.026(2) 0.046(3) 0.031(2) -0.0003(18) 0.0052(17) -0.0020(18)
C56 0.023(2) 0.052(3) 0.029(2) 0.0019(19) 0.0053(16) 0.0086(18)
C57 0.034(2) 0.034(2) 0.030(2) 0.0000(17) 0.0058(17) 0.0101(17)
C58 0.0266(19) 0.029(2) 0.0251(19) 0.0003(15) 0.0061(15) 0.0054(15)
C59 0.0249(19) 0.0233(18) 0.0243(18) -0.0010(14) -0.0001(14) 0.0013(14)
C60 0.0231(19) 0.034(2) 0.030(2) -0.0020(16) 0.0011(15) 0.0041(16)
C61 0.026(2) 0.040(2) 0.034(2) -0.0009(18) -0.0057(17) -0.0069(17)
C62 0.044(2) 0.027(2) 0.033(2) -0.0030(17) -0.0027(18) -0.0071(18)
C63 0.044(3) 0.035(2) 0.030(2) -0.0068(18) 0.0064(18) 0.0012(19)
C64 0.030(2) 0.027(2) 0.029(2) -0.0022(16) 0.0065(16) -0.0030(16)
C66 0.058(3) 0.034(3) 0.057(3) -0.002(2) 0.005(3) 0.001(2)
C38 0.055(3) 0.019(2) 0.063(3) -0.006(2) 0.017(2) 0.0057(19)
C37 0.035(2) 0.0232(19) 0.033(2) -0.0009(16) 0.0098(17) -0.0020(16)
C36 0.036(2) 0.0211(19) 0.035(2) -0.0044(16) 0.0094(17) -0.0044(16)
C35 0.033(2) 0.025(2) 0.044(2) -0.0006(18) 0.0131(19) -0.0039(16)
C34 0.067(3) 0.037(3) 0.038(3) -0.011(2) 0.009(2) -0.001(2)
C33 0.025(2) 0.033(2) 0.037(2) -0.0035(17) 0.0014(16) 0.0037(16)
C32 0.043(3) 0.030(2) 0.057(3) -0.009(2) 0.000(2) -0.0017(19)
C31 0.049(3) 0.025(2) 0.063(3) -0.004(2) -0.001(2) 0.009(2)
N3 0.0327(19) 0.043(2) 0.038(2) 0.0152(17) 0.0080(16) 0.0084(16)
C5 0.026(2) 0.030(2) 0.037(2) 0.0097(17) 0.0072(17) 0.0063(16)
N5 0.0207(15) 0.0312(18) 0.0290(17) 0.0042(14) 0.0035(13) 0.0036(13)
O5 0.048(2) 0.112(4) 0.040(2) -0.009(2) -0.0030(17) 0.013(2)
N6 0.0339(18) 0.0231(16) 0.0311(18) 0.0078(13) 0.0114(14) 0.0101(13)
F6 0.130(4) 0.089(3) 0.150(5) -0.002(3) 0.062(4) -0.051(3)
C6 0.0212(18) 0.034(2) 0.030(2) 0.0092(16) 0.0060(15) 0.0045(15)
N9 0.0329(19) 0.0253(18) 0.049(2) 0.0048(16) 0.0121(16) -0.0009(14)
C9 0.031(2) 0.041(3) 0.050(3) 0.019(2) 0.0033(19) 0.0030(19)
C8 0.046(3) 0.025(2) 0.038(2) 0.0053(17) 0.0119(19) 0.0100(18)
N8 0.036(2) 0.032(2) 0.051(2) 0.0110(17) 0.0021(17) -0.0047(15)
C7 0.051(3) 0.057(3) 0.032(2) 0.016(2) 0.003(2) 0.007(2)
N7 0.0249(16) 0.0262(17) 0.0255(16) 0.0031(13) 0.0008(13) 0.0035(13)
C10 0.027(2) 0.047(3) 0.052(3) 0.020(2) 0.0041(19) -0.0044(19)
N10 0.047(2) 0.0220(17) 0.047(2) -0.0017(16) 0.0170(18) 0.0031(15)
N12 0.056(2) 0.031(2) 0.035(2) -0.0062(16) 0.0067(17) 0.0003(17)
C12 0.036(3) 0.067(4) 0.068(4) 0.007(3) 0.011(2) -0.004(2)
C11 0.033(2) 0.040(3) 0.066(3) 0.010(2) 0.008(2) -0.004(2)
N11 0.059(3) 0.032(2) 0.044(2) -0.0126(17) 0.0135(19) -0.0022(18)
N13 0.041(2) 0.0221(16) 0.0256(17) -0.0024(13) 0.0046(14) -0.0010(14)
C13 0.037(3) 0.032(2) 0.087(4) 0.005(3) 0.011(3) -0.002(2)
C14 0.042(3) 0.050(3) 0.071(4) 0.019(3) 0.007(3) 0.001(2)
N14 0.0294(17) 0.0232(16) 0.0274(17) -0.0013(13) 0.0037(13) -0.0012(13)
C15 0.027(2) 0.028(2) 0.032(2) 0.0031(16) 0.0089(16) 0.0054(15)
C16 0.0255(19) 0.029(2) 0.028(2) 0.0064(15) 0.0068(15) 0.0007(15)
C19 0.043(2) 0.031(2) 0.035(2) 0.0098(18) 0.0070(19) -0.0037(18)
C18 0.035(2) 0.044(3) 0.037(2) 0.010(2) 0.0142(19) -0.0027(19)
C17 0.028(2) 0.037(2) 0.042(2) 0.0085(19) 0.0107(18) 0.0034(17)
C21 0.0218(18) 0.0253(19) 0.0232(18) 0.0033(14) 0.0024(14) -0.0036(14)
C20 0.032(2) 0.027(2) 0.029(2) 0.0048(16) 0.0041(16) -0.0004(16)
C22 0.0234(18) 0.0228(18) 0.0233(18) 0.0015(14) -0.0010(14) -0.0012(14)
C24 0.042(2) 0.038(2) 0.031(2) -0.0069(18) 0.0020(18) -0.0051(19)
C23 0.027(2) 0.038(2) 0.027(2) -0.0013(17) 0.0052(16) -0.0005(16)
C25 0.034(2) 0.036(2) 0.032(2) -0.0026(18) -0.0081(17) -0.0035(18)
C27 0.0253(19) 0.0273(19) 0.0253(19) 0.0001(15) 0.0043(15) 0.0023(15)
C26 0.025(2) 0.031(2) 0.038(2) 0.0020(17) -0.0006(17) -0.0001(16)
C29 0.033(2) 0.029(2) 0.033(2) 0.0020(17) -0.0027(17) 0.0041(17)
C28 0.0246(18) 0.0226(18) 0.0284(19) 0.0021(15) 0.0045(15) 0.0021(14)
C2 0.0220(19) 0.039(2) 0.030(2) 0.0019(17) 0.0004(15) 0.0045(16)
P2 0.0215(5) 0.0208(5) 0.0224(5) -0.0012(4) 0.0028(4) 0.0016(3)
N2 0.0269(18) 0.045(2) 0.047(2) 0.0221(18) 0.0079(16) 0.0029(16)
O2 0.0241(14) 0.0384(17) 0.0387(16) 0.0025(13) -0.0004(12) -0.0019(12)
Cl2 0.0622(8) 0.0533(8) 0.0598(8) 0.0077(6) 0.0006(7) 0.0074(6)
C30 0.042(3) 0.030(2) 0.046(3) 0.0031(19) -0.004(2) 0.0049(19)
F4 0.047(3) 0.107(5) 0.071(4) -0.042(4) -0.008(3) -0.017(4)
F3 0.056(2) 0.048(3) 0.040(2) 0.0143(17) 0.0023(19) 0.006(2)
O3 0.0321(19) 0.062(3) 0.038(2) -0.0133(18) 0.0096(16) 0.0003(17)
S1 0.0239(6) 0.0342(7) 0.0256(9) 0.0028(7) 0.0004(6) -0.0037(5)
F1 0.027(2) 0.088(3) 0.041(2) 0.004(2) -0.0073(15) -0.003(2)
F2 0.051(2) 0.059(2) 0.036(2) -0.0086(17) 0.0066(16) 0.0070(18)
S2 0.0354(9) 0.0323(8) 0.0385(9) -0.0068(6) 0.0038(7) -0.0068(6)
Cl6 0.0616(11) 0.118(2) 0.0732(13) -0.0202(13) -0.0119(9) 0.0167(12)
O6 0.051(3) 0.069(3) 0.081(4) -0.031(3) 0.009(3) 0.013(3)
Cl5 0.0817(14) 0.0781(14) 0.1159(18) 0.0276(12) 0.0428(13) 0.0236(11)
F5 0.085(3) 0.050(3) 0.101(4) -0.037(3) 0.024(3) -0.004(2)
C67 0.030(2) 0.041(3) 0.032(3) 0.002(2) 0.0040(19) 0.003(2)
C69 0.044(4) 0.054(5) 0.053(4) -0.001(4) 0.013(3) -0.005(3)
C71 0.051(4) 0.064(4) 0.059(4) -0.007(3) -0.009(3) -0.014(3)
C65 0.049(3) 0.034(9) 0.063(5) 0.000(5) 0.007(3) -0.012(4)
Cl3 0.0551(14) 0.0286(14) 0.0407(12) -0.0014(7) 0.0199(9) 0.0046(8)
S3 0.052(8) 0.049(7) 0.040(9) 0.007(7) -0.010(7) -0.012(6)
F11 0.116(15) 0.18(3) 0.075(10) -0.01(2) -0.044(12) 0.01(2)
F10 0.057(10) 0.23(3) 0.105(13) -0.067(17) 0.007(10) 0.036(15)
F9 0.037(13) 0.054(15) 0.072(17) 0.012(13) 0.020(12) -0.006(11)
Cl8 0.0616(11) 0.118(2) 0.0732(13) -0.0202(13) -0.0119(9) 0.0167(12)
F8 0.10(3) 0.07(3) 0.05(2) 0.018(17) 0.02(2) 0.02(2)
O8 0.051(3) 0.069(3) 0.081(4) -0.031(3) 0.009(3) 0.013(3)
Cl7 0.0817(14) 0.0781(14) 0.1159(18) 0.0276(12) 0.0428(13) 0.0236(11)
F7 0.031(15) 0.14(4) 0.07(2) 0.02(2) 0.005(14) 0.05(2)
O7 0.028(15) 0.049(18) 0.06(2) -0.034(17) -0.005(14) 0.012(12)
S4 0.060(4) 0.069(4) 0.032(3) -0.005(3) 0.010(3) 0.000(3)
C68 0.030(2) 0.041(3) 0.032(3) 0.002(2) 0.0040(19) 0.003(2)
C70 0.053(8) 0.08(2) 0.066(14) -0.013(14) 0.001(11) 0.020(12)
C79 0.049(3) 0.034(9) 0.063(5) 0.000(5) 0.007(3) -0.012(4)
Cl10 0.100(9) 0.34(2) 0.103(9) 0.009(13) 0.010(7) -0.080(13)
C72 0.051(4) 0.064(4) 0.059(4) -0.007(3) -0.009(3) -0.014(3)

loop_
_atom_type_symbol
_atom_type_description
_atom_type_scat_dispersion_real
_atom_type_scat_dispersion_imag
_atom_type_scat_source
C C 0.0033 0.0016 'International Tables Vol C Tables 4.2.6.8 and 6.1.1.4'
H H 0.0000 0.0000 'International Tables Vol C Tables 4.2.6.8 and 6.1.1.4'
N N 0.0061 0.0033 'International Tables Vol C Tables 4.2.6.8 and 6.1.1.4'
O O 0.0106 0.0060 'International Tables Vol C Tables 4.2.6.8 and 6.1.1.4'
F F 0.0171 0.0103 'International Tables Vol C Tables 4.2.6.8 and 6.1.1.4'
P P 0.1023 0.0942 'International Tables Vol C Tables 4.2.6.8 and 6.1.1.4'
S S 0.1246 0.1234 'International Tables Vol C Tables 4.2.6.8 and 6.1.1.4'
Pd Pd -0.9988 1.0072 'International Tables Vol C Tables 4.2.6.8 and 6.1.1.4'
Cl Cl 0.1484 0.1585 'International Tables Vol C Tables 4.2.6.8 and 6.1.1.4'

loop_
_geom_angle_atom_site_label_1
_geom_angle_atom_site_label_2
_geom_angle_atom_site_label_3
_geom_angle
_geom_angle_site_symmetry_1
_geom_angle_site_symmetry_3
_geom_angle_publ_flag
N7 Pd1 N5 76.48(12) . . ?
N7 Pd1 P1 91.07(9) . . ?
N5 Pd1 P1 166.71(9) . . ?
N7 Pd1 P2 163.58(9) . . ?
N5 Pd1 P2 93.00(9) . . ?
P1 Pd1 P2 100.15(4) . . ?
C28 P1 C22 107.97(17) . . ?
C28 P1 C21 103.47(18) . . ?
C22 P1 C21 105.14(17) . . ?
C28 P1 Pd1 115.97(13) . . ?
C22 P1 Pd1 116.31(12) . . ?
C21 P1 Pd1 106.61(12) . . ?
C14 N1 C10 117.1(5) . . ?
N4 C4 N3 115.2(4) . . ?
N4 C4 C5 122.5(4) . . ?
N3 C4 C5 122.2(4) . . ?
C2 N4 C4 116.1(4) . . ?
N9 C40 C41 119.0(4) . . ?
N8 C41 C42 121.9(5) . . ?
N8 C41 C40 115.1(4) . . ?
C42 C41 C40 122.9(4) . . ?
C43 C42 C41 119.6(4) . . ?
C42 C43 C44 118.6(5) . . ?
C45 C44 C43 117.7(5) . . ?
N8 C45 C44 124.7(4) . . ?
N14 C46 C47 118.6(3) . . ?
C48 C47 C52 118.4(4) . . ?
C48 C47 C46 118.6(3) . . ?
C52 C47 C46 123.0(3) . . ?
C49 C48 C47 121.5(4) . . ?
C48 C49 C50 120.0(4) . . ?
C49 C50 C51 119.9(4) . . ?
C50 C51 C52 121.0(4) . . ?
C51 C52 C47 119.1(3) . . ?
C51 C52 P2 118.8(3) . . ?
C47 C52 P2 121.9(3) . . ?
C58 C53 C54 119.4(3) . . ?
C58 C53 P2 120.8(3) . . ?
C54 C53 P2 119.8(3) . . ?
C55 C54 C53 119.9(4) . . ?
C54 C55 C56 120.2(4) . . ?
C57 C56 C55 120.0(4) . . ?
C56 C57 C58 120.8(4) . . ?
C57 C58 C53 119.7(4) . . ?
C60 C59 C64 119.4(4) . . ?
C60 C59 P2 119.3(3) . . ?
C64 C59 P2 121.2(3) . . ?
C61 C60 C59 120.4(4) . . ?
C62 C61 C60 120.0(4) . . ?
C61 C62 C63 120.2(4) . . ?
C64 C63 C62 120.1(4) . . ?
C63 C64 C59 119.8(4) . . ?
Cl1 C66 Cl2 112.3(3) . . ?
N12 C37 C36 123.2(4) . . ?
N12 C37 N13 115.4(4) . . ?
C36 C37 N13 121.4(4) . . ?
C35 C36 C37 115.6(4) . . ?
N11 C35 C36 123.3(4) . . ?
N11 C35 N10 116.6(4) . . ?
C36 C35 N10 120.1(4) . . ?
N12 C34 N11 128.2(4) . . ?
C32 C33 C28 120.0(4) . . ?
C33 C32 C31 120.6(4) . . ?
C30 C31 C32 119.8(4) . . ?
N2 N3 C4 115.4(4) . . ?
N2 N3 C7 122.4(4) . . ?
C4 N3 C7 122.2(4) . . ?
C6 C5 C4 116.2(4) . . ?
C2 N5 C6 116.4(3) . . ?
C2 N5 Pd1 131.9(3) . . ?
C6 N5 Pd1 111.2(2) . . ?
C6 N6 N7 114.9(3) . . ?
C6 N6 C8 122.2(3) . . ?
N7 N6 C8 120.6(3) . . ?
N5 C6 N6 115.2(3) . . ?
N5 C6 C5 121.0(4) . . ?
N6 C6 C5 123.8(4) . . ?
C40 N9 N10 121.1(4) . . ?
N2 C9 C10 120.2(5) . . ?
C45 N8 C41 117.4(4) . . ?
C15 N7 N6 119.2(3) . . ?
C15 N7 Pd1 132.9(3) . . ?
N6 N7 Pd1 107.8(2) . . ?
N1 C10 C11 121.8(5) . . ?
N1 C10 C9 115.5(5) . . ?
C11 C10 C9 122.7(4) . . ?
N9 N10 C35 115.6(3) . . ?
N9 N10 C38 121.8(4) . . ?
C35 N10 C38 122.6(4) . . ?
C34 N12 C37 114.8(4) . . ?
C11 C12 C13 117.1(6) . . ?
C10 C11 C12 120.6(5) . . ?
C34 N11 C35 114.9(4) . . ?
N14 N13 C37 115.6(3) . . ?
N14 N13 C39 122.5(3) . . ?
C37 N13 C39 121.8(3) . . ?
C14 C13 C12 118.7(5) . . ?
N1 C14 C13 124.7(5) . . ?
C46 N14 N13 120.2(3) . . ?
N7 C15 C16 124.1(4) . . ?
C17 C16 C21 119.3(4) . . ?
C17 C16 C15 114.3(4) . . ?
C21 C16 C15 126.4(3) . . ?
C18 C19 C20 120.3(4) . . ?
C19 C18 C17 119.1(4) . . ?
C18 C17 C16 121.2(4) . . ?
C20 C21 C16 118.5(4) . . ?
C20 C21 P1 117.3(3) . . ?
C16 C21 P1 124.2(3) . . ?
C19 C20 C21 121.6(4) . . ?
C23 C22 C27 118.7(3) . . ?
C23 C22 P1 120.5(3) . . ?
C27 C22 P1 120.7(3) . . ?
C25 C24 C23 119.5(4) . . ?
C22 C23 C24 120.6(4) . . ?
C24 C25 C26 120.7(4) . . ?
C26 C27 C22 120.6(4) . . ?
C27 C26 C25 119.9(4) . . ?
C30 C29 C28 120.4(4) . . ?
C29 C28 C33 119.4(4) . . ?
C29 C28 P1 122.7(3) . . ?
C33 C28 P1 117.9(3) . . ?
N4 C2 N5 126.9(4) . . ?
C59 P2 C53 104.92(17) . . ?
C59 P2 C52 108.19(17) . . ?
C53 P2 C52 104.35(17) . . ?
C59 P2 Pd1 110.29(13) . . ?
C53 P2 Pd1 123.54(12) . . ?
C52 P2 Pd1 104.69(12) . . ?
C9 N2 N3 118.3(4) . . ?
C31 C30 C29 119.9(4) . . ?
O1 S1 O3 114.1(3) . . ?
O1 S1 O2 117.2(2) . . ?
O3 S1 O2 113.9(2) . . ?
O1 S1 C67 103.3(2) . . ?
O3 S1 C67 103.0(2) . . ?
O2 S1 C67 102.9(2) . . ?
O5 S2 O6 115.3(3) . . ?
O5 S2 O4 114.3(3) . . ?
O6 S2 O4 116.3(3) . . ?
O5 S2 C69 102.4(3) . . ?
O6 S2 C69 102.5(4) . . ?
O4 S2 C69 103.3(3) . . ?
F1 C67 F3 107.4(4) . . ?
F1 C67 F2 107.2(5) . . ?
F3 C67 F2 107.1(4) . . ?
F1 C67 S1 113.1(4) . . ?
F3 C67 S1 111.3(4) . . ?
F2 C67 S1 110.5(4) . . ?
F6 C69 F4 106.3(7) . . ?
F6 C69 F5 108.7(7) . . ?
F4 C69 F5 106.2(7) . . ?
F6 C69 S2 113.1(6) . . ?
F4 C69 S2 112.3(6) . . ?
F5 C69 S2 110.0(5) . . ?
Cl5 C71 Cl6 110.5(4) . . ?
Cl3 C65 Cl4 112.5(6) . . ?
O2 S3 O7 106.3(16) . . ?
O2 S3 O1 110.3(10) . . ?
O7 S3 O1 104.7(17) . . ?
O2 S3 C68 110.6(14) . . ?
O7 S3 C68 106(2) . . ?
O1 S3 C68 118.3(15) . . ?
O4 S4 O5 123.4(6) . . ?
O4 S4 O8 113.0(9) . . ?
O5 S4 O8 110.7(9) . . ?
O4 S4 C70 96.0(10) . . ?
O5 S4 C70 104.5(9) . . ?
O8 S4 C70 106.3(12) . . ?
F8 C68 F7 111(4) . . ?
F8 C68 F9 103(3) . . ?
F7 C68 F9 104(3) . . ?
F8 C68 S3 110(3) . . ?
F7 C68 S3 112(3) . . ?
F9 C68 S3 116(3) . . ?
F10 C70 F11 103(3) . . ?
F10 C70 F6 90(2) . . ?
F11 C70 F6 130(3) . . ?
F10 C70 S4 113(2) . . ?
F11 C70 S4 112(2) . . ?
F6 C70 S4 105.6(14) . . ?
Cl10 C79 Cl4 101.2(15) . . ?
Cl8 C72 Cl7 104(3) . . ?

loop_
_geom_bond_atom_site_label_1
_geom_bond_atom_site_label_2
_geom_bond_distance
_geom_bond_site_symmetry_2
_geom_bond_publ_flag
Pd1 N7 2.054(3) . ?
Pd1 N5 2.085(3) . ?
Pd1 P1 2.2515(10) . ?
Pd1 P2 2.2975(10) . ?
O1 S1 1.403(4) . ?
O1 S3 1.541(15) . ?
Cl1 C66 1.751(5) . ?
P1 C28 1.805(4) . ?
P1 C22 1.809(4) . ?
P1 C21 1.819(4) . ?
N1 C14 1.328(7) . ?
N1 C10 1.352(6) . ?
C4 N4 1.345(6) . ?
C4 N3 1.376(5) . ?
C4 C5 1.397(6) . ?
Cl4 C79 1.70(2) . ?
Cl4 C65 1.795(11) . ?
O4 S4 1.305(7) . ?
O4 S2 1.437(5) . ?
N4 C2 1.307(5) . ?
C39 N13 1.442(5) . ?
C40 N9 1.272(6) . ?
C40 C41 1.446(7) . ?
C41 N8 1.340(5) . ?
C41 C42 1.392(6) . ?
C42 C43 1.371(7) . ?
C43 C44 1.391(7) . ?
C44 C45 1.374(7) . ?
C45 N8 1.326(7) . ?
C46 N14 1.285(5) . ?
C46 C47 1.473(5) . ?
C47 C48 1.400(5) . ?
C47 C52 1.412(5) . ?
C48 C49 1.375(6) . ?
C49 C50 1.375(6) . ?
C50 C51 1.388(6) . ?
C51 C52 1.391(5) . ?
C52 P2 1.833(4) . ?
C53 C58 1.396(5) . ?
C53 C54 1.399(5) . ?
C53 P2 1.814(4) . ?
C54 C55 1.384(6) . ?
C55 C56 1.389(6) . ?
C56 C57 1.371(6) . ?
C57 C58 1.387(5) . ?
C59 C60 1.387(5) . ?
C59 C64 1.396(5) . ?
C59 P2 1.809(4) . ?
C60 C61 1.383(6) . ?
C61 C62 1.378(6) . ?
C62 C63 1.386(6) . ?
C63 C64 1.383(6) . ?
C66 Cl2 1.765(5) . ?
C38 N10 1.460(5) . ?
C37 N12 1.339(5) . ?
C37 C36 1.381(6) . ?
C37 N13 1.396(5) . ?
C36 C35 1.380(6) . ?
C35 N11 1.337(6) . ?
C35 N10 1.389(6) . ?
C34 N12 1.325(6) . ?
C34 N11 1.325(6) . ?
C33 C32 1.370(6) . ?
C33 C28 1.392(5) . ?
C32 C31 1.392(7) . ?
C31 C30 1.373(7) . ?
N3 N2 1.365(5) . ?
N3 C7 1.458(6) . ?
C5 C6 1.381(5) . ?
N5 C2 1.335(5) . ?
N5 C6 1.364(5) . ?
O5 S4 1.431(6) . ?
O5 S2 1.431(4) . ?
N6 C6 1.372(5) . ?
N6 N7 1.399(4) . ?
N6 C8 1.453(5) . ?
F6 C69 1.261(9) . ?
F6 C70 1.55(3) . ?
N9 N10 1.358(5) . ?
C9 N2 1.280(5) . ?
C9 C10 1.450(7) . ?
N7 C15 1.285(5) . ?
C10 C11 1.376(7) . ?
C12 C11 1.377(8) . ?
C12 C13 1.403(8) . ?
N13 N14 1.352(4) . ?
C13 C14 1.356(8) . ?
C15 C16 1.464(5) . ?
C16 C17 1.392(6) . ?
C16 C21 1.404(5) . ?
C19 C18 1.375(6) . ?
C19 C20 1.378(6) . ?
C18 C17 1.388(6) . ?
C21 C20 1.387(5) . ?
C22 C23 1.388(5) . ?
C22 C27 1.404(5) . ?
C24 C25 1.379(6) . ?
C24 C23 1.389(6) . ?
C25 C26 1.384(6) . ?
C27 C26 1.369(5) . ?
C29 C30 1.388(6) . ?
C29 C28 1.388(5) . ?
O2 S3 1.418(14) . ?
O2 S1 1.442(3) . ?
F4 C69 1.297(10) . ?
F3 C67 1.344(7) . ?
O3 S1 1.442(4) . ?
S1 C67 1.810(5) . ?
F1 C67 1.321(6) . ?
F2 C67 1.343(6) . ?
S2 O6 1.435(5) . ?
S2 C69 1.801(8) . ?
Cl6 C71 1.744(8) . ?
Cl5 C71 1.729(8) . ?
F5 C69 1.345(9) . ?
C65 Cl3 1.684(9) . ?
S3 O7 1.45(3) . ?
S3 C68 1.76(4) . ?
F11 C70 1.36(3) . ?
F10 C70 1.31(3) . ?
F9 C68 1.32(3) . ?
Cl8 C72 1.70(6) . ?
F8 C68 1.31(4) . ?
O8 S4 1.460(16) . ?
Cl7 C72 1.84(6) . ?
F7 C68 1.31(4) . ?
S4 C70 1.82(3) . ?
C79 Cl10 1.705(19) . ?
